data_7029259
loop_
_publ_author_name
'Zigon, Nicolas'
'Kyritsakas, Nathalie'
'Hosseini, Mir Wais'

_publ_section_title
;
 Organometallic turnstiles: acid and base locking and unlocking.
;
_journal_issue 1
_journal_name_full 'Dalton transactions (Cambridge, England : 2003)'
_journal_page_first 152
_journal_page_last 157
_journal_paper_doi 10.1039/c3dt51996a
_journal_volume 43
_journal_year 2014
_chemical_formula_moiety 'C65 H63 N5 O8 P2 Pd Pt,2(H2 O)'
_chemical_formula_sum 'C65 H67 N5 O10 P2 Pd Pt'
_chemical_formula_weight 1441.67
_chemical_name_systematic
; 
 ? 
;
_space_group_IT_number 2
_symmetry_cell_setting triclinic
_symmetry_space_group_name_Hall '-P 1'
_symmetry_space_group_name_H-M 'P -1'
_atom_sites_solution_hydrogens geom
_atom_sites_solution_primary direct
_atom_sites_solution_secondary difmap
_audit_creation_method SHELXL-97
_cell_angle_alpha 78.7480(10)
_cell_angle_beta 73.7260(10)
_cell_angle_gamma 75.1560(10)
_cell_formula_units_Z 2
_cell_length_a 11.4259(2)
_cell_length_b 16.0554(4)
_cell_length_c 19.5520(3)
_cell_measurement_reflns_used 9949
_cell_measurement_temperature 173(2)
_cell_measurement_theta_max 30.01
_cell_measurement_theta_min 2.51
_cell_volume 3298.62(11)
_computing_cell_refinement 'Bruker SAINT'
_computing_data_collection 'Bruker APEX2'
_computing_data_reduction 'Bruker SAINT'
_computing_molecular_graphics 'Bruker SHELXTL'
_computing_publication_material 'Bruker SHELXTL'
_computing_structure_refinement 'SHELXL-97 (Sheldrick, 2008)'
_computing_structure_solution 'SHELXS-97 (Sheldrick, 2008)'
_diffrn_ambient_temperature 173(2)
_diffrn_measured_fraction_theta_full 0.997
_diffrn_measured_fraction_theta_max 0.997
_diffrn_measurement_device_type 'Bruker APEX-II CCD'
_diffrn_measurement_method '\f and \w scans'
_diffrn_radiation_monochromator graphite
_diffrn_radiation_source 'fine-focus sealed tube'
_diffrn_radiation_type MoK\a
_diffrn_radiation_wavelength 0.71073
_diffrn_reflns_av_R_equivalents 0.0232
_diffrn_reflns_av_sigmaI/netI 0.0311
_diffrn_reflns_limit_h_max 16
_diffrn_reflns_limit_h_min -16
_diffrn_reflns_limit_k_max 22
_diffrn_reflns_limit_k_min -19
_diffrn_reflns_limit_l_max 27
_diffrn_reflns_limit_l_min -27
_diffrn_reflns_number 63105
_diffrn_reflns_theta_full 29.15
_diffrn_reflns_theta_max 29.15
_diffrn_reflns_theta_min 1.83
_exptl_absorpt_coefficient_mu 2.498
_exptl_absorpt_correction_T_max 0.9067
_exptl_absorpt_correction_T_min 0.8853
_exptl_absorpt_correction_type multi-scan
_exptl_absorpt_process_details sadabs
_exptl_crystal_colour colorless
_exptl_crystal_density_diffrn 1.451
_exptl_crystal_density_meas ?
_exptl_crystal_density_method 'not measured'
_exptl_crystal_description prism
_exptl_crystal_F_000 1452
_exptl_crystal_size_max 0.05
_exptl_crystal_size_mid 0.04
_exptl_crystal_size_min 0.04
_refine_diff_density_max 1.818
_refine_diff_density_min -1.415
_refine_diff_density_rms 0.193
_refine_ls_extinction_method none
_refine_ls_goodness_of_fit_ref 1.067
_refine_ls_hydrogen_treatment mixed
_refine_ls_matrix_type full
_refine_ls_number_parameters 766
_refine_ls_number_reflns 17682
_refine_ls_number_restraints 0
_refine_ls_restrained_S_all 1.067
_refine_ls_R_factor_all 0.0528
_refine_ls_R_factor_gt 0.0429
_refine_ls_shift/su_max 0.005
_refine_ls_shift/su_mean 0.000
_refine_ls_structure_factor_coef Fsqd
_refine_ls_weighting_details 'calc w=1/[\s^2^(Fo^2^)+(0.0889P)^2^+5.4919P] where P=(Fo^2^+2Fc^2^)/3'
_refine_ls_weighting_scheme calc
_refine_ls_wR_factor_gt 0.1329
_refine_ls_wR_factor_ref 0.1399
_reflns_number_gt 15260
_reflns_number_total 17682
_reflns_threshold_expression >2sigma(I)
_cod_data_source_file c3dt51996a.txt
_cod_data_source_block e2759a
_cod_depositor_comments
;
The following automatic conversions were performed:

'_symmetry_cell_setting' value 'Triclinic' changed to 'triclinic'
according to
/usr/data/users/saulius/automatic-downloads/current/RSC/lib/dictionaries/cif_core.dic
dictionary named 'cif_core.dic' version 2.4.2 from 2011-04-26.

Automatic conversion script
Id: cif_fix_values 2281 2013-09-26 08:29:07Z andrius 

The following automatic conversions were performed:

'_exptl_crystal_density_meas' value 'none' was changed to '?' - the
value is perceived as not measured.

Automatic conversion script
Id: cif_fix_values 3008 2015-01-20 13:52:24Z robertas 
;
_cod_original_sg_symbol_H-M P-1
_cod_database_code 7029259

loop_
_symmetry_equiv_pos_as_xyz
'x, y, z'
'-x, -y, -z'

loop_
_atom_site_label
_atom_site_type_symbol
_atom_site_fract_x
_atom_site_fract_y
_atom_site_fract_z
_atom_site_U_iso_or_equiv
_atom_site_adp_type
_atom_site_occupancy
_atom_site_symmetry_multiplicity
_atom_site_calc_flag
_atom_site_refinement_flags
Pt1 Pt 0.867840(13) 0.313840(10) 1.108511(8) 0.02080(6) Uani 1 1 d .
Pd1 Pd 0.90823(3) 0.13280(3) 0.538727(19) 0.03342(9) Uani 1 1 d .
P1 P 0.65578(9) 0.32739(7) 1.13457(6) 0.0205(2) Uani 1 1 d .
C1 C 0.5849(4) 0.2608(3) 1.2131(3) 0.0313(10) Uani 1 1 d .
C2 C 0.6559(6) 0.1869(4) 1.2423(4) 0.0526(16) Uani 1 1 d .
H2 H 0.7439 0.1731 1.2244 0.063 Uiso 1 1 calc R
C3 C 0.5967(8) 0.1330(6) 1.2984(5) 0.079(3) Uani 1 1 d .
H3 H 0.6447 0.0806 1.3175 0.095 Uiso 1 1 calc R
C4 C 0.4696(8) 0.1538(7) 1.3271(4) 0.079(3) Uani 1 1 d .
H4 H 0.4310 0.1178 1.3671 0.094 Uiso 1 1 calc R
C5 C 0.3998(7) 0.2272(6) 1.2969(4) 0.064(2) Uani 1 1 d .
H5 H 0.3120 0.2418 1.3156 0.077 Uiso 1 1 calc R
C6 C 0.4562(5) 0.2794(4) 1.2399(3) 0.0456(13) Uani 1 1 d .
H6 H 0.4068 0.3291 1.2184 0.055 Uiso 1 1 calc R
C7 C 0.5829(4) 0.4390(3) 1.1473(2) 0.0261(9) Uani 1 1 d .
C8 C 0.5365(5) 0.4639(4) 1.2162(3) 0.0407(12) Uani 1 1 d .
H8 H 0.5391 0.4223 1.2579 0.049 Uiso 1 1 calc R
C9 C 0.4858(5) 0.5529(5) 1.2217(4) 0.063(2) Uani 1 1 d .
H9 H 0.4498 0.5715 1.2678 0.075 Uiso 1 1 calc R
C10 C 0.4882(6) 0.6145(4) 1.1597(5) 0.069(2) Uani 1 1 d .
H10 H 0.4563 0.6745 1.1640 0.083 Uiso 1 1 calc R
C11 C 0.5349(6) 0.5889(4) 1.0949(4) 0.0556(18) Uani 1 1 d .
H11 H 0.5365 0.6311 1.0534 0.067 Uiso 1 1 calc R
C12 C 0.5814(5) 0.5016(3) 1.0866(3) 0.0381(11) Uani 1 1 d .
H12 H 0.6121 0.4845 1.0398 0.046 Uiso 1 1 calc R
C13 C 0.5863(4) 0.3097(3) 1.0662(2) 0.0246(8) Uani 1 1 d .
H13A H 0.4958 0.3357 1.0785 0.029 Uiso 1 1 calc R
H13B H 0.6236 0.3404 1.0192 0.029 Uiso 1 1 calc R
C14 C 0.6042(4) 0.2146(3) 1.0590(3) 0.0268(9) Uani 1 1 d .
H14A H 0.6940 0.1884 1.0428 0.032 Uiso 1 1 calc R
H14B H 0.5698 0.1822 1.1058 0.032 Uiso 1 1 calc R
O1 O 0.5394(3) 0.2117(2) 1.00726(17) 0.0268(6) Uani 1 1 d .
C15 C 0.5501(5) 0.1248(3) 0.9965(3) 0.0302(9) Uani 1 1 d .
H15A H 0.5314 0.0882 1.0435 0.036 Uiso 1 1 calc R
H15B H 0.6365 0.1010 0.9705 0.036 Uiso 1 1 calc R
C16 C 0.4611(5) 0.1227(3) 0.9539(3) 0.0300(9) Uani 1 1 d .
H16A H 0.4534 0.0620 0.9567 0.036 Uiso 1 1 calc R
H16B H 0.3777 0.1572 0.9745 0.036 Uiso 1 1 calc R
O2 O 0.5030(3) 0.1568(2) 0.88153(17) 0.0295(7) Uani 1 1 d .
C17 C 0.4135(5) 0.1585(4) 0.8427(3) 0.0388(12) Uani 1 1 d .
H17A H 0.3378 0.2037 0.8577 0.047 Uiso 1 1 calc R
H17B H 0.3890 0.1016 0.8532 0.047 Uiso 1 1 calc R
C18 C 0.4701(5) 0.1781(4) 0.7625(3) 0.0404(12) Uani 1 1 d .
H18A H 0.4042 0.1921 0.7357 0.048 Uiso 1 1 calc R
H18B H 0.5095 0.2287 0.7531 0.048 Uiso 1 1 calc R
O3 O 0.5609(3) 0.1038(3) 0.73957(18) 0.0397(8) Uani 1 1 d .
C19 C 0.6116(5) 0.1155(4) 0.6642(3) 0.0368(11) Uani 1 1 d .
H19A H 0.6471 0.1683 0.6500 0.044 Uiso 1 1 calc R
H19B H 0.5455 0.1226 0.6386 0.044 Uiso 1 1 calc R
C20 C 0.7127(5) 0.0359(4) 0.6452(3) 0.0360(11) Uani 1 1 d .
H20A H 0.7674 0.0212 0.6790 0.043 Uiso 1 1 calc R
H20B H 0.6742 -0.0141 0.6496 0.043 Uiso 1 1 calc R
N1 N 0.7872(4) 0.0523(3) 0.5715(2) 0.0339(9) Uani 1 1 d .
C21 C 0.7672(4) 0.0211(3) 0.5184(3) 0.0324(10) Uani 1 1 d .
O4 O 0.6895(4) -0.0240(3) 0.5238(2) 0.0419(9) Uani 1 1 d .
C22 C 0.8469(5) 0.0477(3) 0.4461(3) 0.0321(10) Uani 1 1 d .
C23 C 0.8519(5) 0.0242(4) 0.3808(3) 0.0394(12) Uani 1 1 d .
H23 H 0.8035 -0.0146 0.3780 0.047 Uiso 1 1 calc R
C24 C 0.9297(6) 0.0587(4) 0.3192(3) 0.0429(13) Uani 1 1 d .
H24 H 0.9359 0.0421 0.2740 0.051 Uiso 1 1 calc R
C25 C 0.9977(5) 0.1165(4) 0.3227(3) 0.0401(12) Uani 1 1 d .
H25 H 1.0490 0.1409 0.2804 0.048 Uiso 1 1 calc R
C26 C 0.9898(4) 0.1385(4) 0.3897(3) 0.0333(10) Uani 1 1 d .
N2 N 0.9155(4) 0.1022(3) 0.4483(2) 0.0305(8) Uani 1 1 d .
C27 C 1.0499(5) 0.2024(4) 0.4060(3) 0.0419(12) Uani 1 1 d .
O5 O 1.1119(4) 0.2454(4) 0.3560(2) 0.0576(12) Uani 1 1 d .
N3 N 1.0254(4) 0.2073(3) 0.4762(3) 0.0440(11) Uani 1 1 d .
C28 C 1.0645(6) 0.2745(4) 0.5006(4) 0.0525(15) Uani 1 1 d .
H28A H 0.9928 0.3059 0.5347 0.063 Uiso 1 1 calc R
H28B H 1.0920 0.3171 0.4589 0.063 Uiso 1 1 calc R
C29 C 1.1709(5) 0.2339(4) 0.5373(3) 0.0480(14) Uani 1 1 d .
H29A H 1.1532 0.1812 0.5707 0.058 Uiso 1 1 calc R
H29B H 1.2501 0.2173 0.5012 0.058 Uiso 1 1 calc R
O6 O 1.1796(4) 0.2979(3) 0.5756(2) 0.0453(9) Uani 1 1 d .
C30 C 1.2868(5) 0.2708(5) 0.6048(4) 0.0510(15) Uani 1 1 d .
H30A H 1.3621 0.2532 0.5664 0.061 Uiso 1 1 calc R
H30B H 1.2773 0.2198 0.6421 0.061 Uiso 1 1 calc R
C31 C 1.3025(5) 0.3441(5) 0.6375(3) 0.0482(14) Uani 1 1 d .
H31A H 1.3897 0.3331 0.6415 0.058 Uiso 1 1 calc R
H31B H 1.2861 0.3993 0.6053 0.058 Uiso 1 1 calc R
O7 O 1.2202(4) 0.3526(3) 0.7068(2) 0.0457(9) Uani 1 1 d .
C32 C 1.2526(6) 0.4138(4) 0.7392(3) 0.0450(13) Uani 1 1 d .
H32A H 1.2549 0.4683 0.7054 0.054 Uiso 1 1 calc R
H32B H 1.3374 0.3901 0.7471 0.054 Uiso 1 1 calc R
C33 C 1.1615(6) 0.4348(4) 0.8112(3) 0.0453(13) Uani 1 1 d .
H33A H 1.1724 0.4889 0.8234 0.054 Uiso 1 1 calc R
H33B H 1.0745 0.4441 0.8071 0.054 Uiso 1 1 calc R
O8 O 1.1845(3) 0.3650(2) 0.86635(18) 0.0311(7) Uani 1 1 d .
C34 C 1.1222(4) 0.3900(3) 0.9357(2) 0.0296(9) Uani 1 1 d .
H34A H 1.0306 0.4017 0.9425 0.035 Uiso 1 1 calc R
H34B H 1.1453 0.4430 0.9416 0.035 Uiso 1 1 calc R
C35 C 1.1646(4) 0.3136(3) 0.9895(2) 0.0268(9) Uani 1 1 d .
H35A H 1.2524 0.3125 0.9877 0.032 Uiso 1 1 calc R
H35B H 1.1644 0.2598 0.9720 0.032 Uiso 1 1 calc R
P2 P 1.07961(9) 0.30700(7) 1.08425(6) 0.0227(2) Uani 1 1 d .
C36 C 1.1562(4) 0.1986(3) 1.1175(2) 0.0270(9) Uani 1 1 d .
C37 C 1.2616(4) 0.1841(4) 1.1449(3) 0.0379(11) Uani 1 1 d .
H37 H 1.2949 0.2315 1.1476 0.046 Uiso 1 1 calc R
C38 C 1.3170(5) 0.0993(4) 1.1681(3) 0.0430(13) Uani 1 1 d .
H38 H 1.3862 0.0891 1.1888 0.052 Uiso 1 1 calc R
C39 C 1.2725(5) 0.0300(4) 1.1615(3) 0.0446(14) Uani 1 1 d .
H39 H 1.3130 -0.0277 1.1758 0.054 Uiso 1 1 calc R
C40 C 1.1693(7) 0.0443(4) 1.1342(4) 0.0504(15) Uani 1 1 d .
H40 H 1.1383 -0.0035 1.1300 0.061 Uiso 1 1 calc R
C41 C 1.1101(5) 0.1291(3) 1.1126(3) 0.0415(12) Uani 1 1 d .
H41 H 1.0380 0.1389 1.0945 0.050 Uiso 1 1 calc R
C42 C 1.1299(4) 0.3799(3) 1.1249(3) 0.0277(9) Uani 1 1 d .
C43 C 1.1118(5) 0.3679(4) 1.1996(3) 0.0351(10) Uani 1 1 d .
H43 H 1.0746 0.3218 1.2278 0.042 Uiso 1 1 calc R
C44 C 1.1477(6) 0.4228(4) 1.2330(3) 0.0464(14) Uani 1 1 d .
H44 H 1.1354 0.4145 1.2837 0.056 Uiso 1 1 calc R
C45 C 1.2023(6) 0.4905(4) 1.1910(4) 0.0450(13) Uani 1 1 d .
H45 H 1.2271 0.5284 1.2132 0.054 Uiso 1 1 calc R
C46 C 1.2199(5) 0.5020(4) 1.1189(3) 0.0421(12) Uani 1 1 d .
H46 H 1.2572 0.5481 1.0908 0.051 Uiso 1 1 calc R
C47 C 1.1842(5) 0.4475(3) 1.0851(3) 0.0338(10) Uani 1 1 d .
H47 H 1.1972 0.4567 1.0343 0.041 Uiso 1 1 calc R
C48 C 0.8835(4) 0.2915(3) 1.0098(2) 0.0265(9) Uani 1 1 d .
C49 C 0.8892(4) 0.2758(3) 0.9513(3) 0.0310(10) Uani 1 1 d .
C50 C 0.8917(4) 0.2555(3) 0.8827(3) 0.0312(10) Uani 1 1 d .
C51 C 0.9932(6) 0.2631(5) 0.8243(3) 0.0555(18) Uani 1 1 d .
H51 H 1.0628 0.2806 0.8301 0.067 Uiso 1 1 calc R
C52 C 0.9932(6) 0.2451(6) 0.7576(3) 0.062(2) Uani 1 1 d .
H52 H 1.0594 0.2543 0.7169 0.075 Uiso 1 1 calc R
C53 C 0.8947(5) 0.2132(4) 0.7517(3) 0.0392(12) Uani 1 1 d .
C54 C 0.7929(5) 0.2073(3) 0.8078(3) 0.0333(10) Uani 1 1 d .
H54 H 0.7247 0.1879 0.8020 0.040 Uiso 1 1 calc R
C55 C 0.7903(4) 0.2297(4) 0.8730(3) 0.0336(10) Uani 1 1 d .
H55 H 0.7186 0.2276 0.9117 0.040 Uiso 1 1 calc R
C56 C 0.8984(5) 0.1883(4) 0.6848(3) 0.0425(13) Uani 1 1 d .
N4 N 0.9025(5) 0.1669(4) 0.6331(2) 0.0465(12) Uani 1 1 d .
C57 C 0.8414(3) 0.3306(3) 1.2171(2) 0.0243(9) Uani 1 1 d .
C58 C 0.8124(5) 0.3293(4) 1.2750(4) 0.0436(13) Uani 1 1 d .
C59 C 0.7769(5) 0.3319(4) 1.3518(3) 0.0439(13) Uani 1 1 d .
C60 C 0.6919(7) 0.2844(5) 1.3962(3) 0.0575(17) Uani 1 1 d .
H60 H 0.6568 0.2518 1.3746 0.069 Uiso 1 1 calc R
C61 C 0.6553(7) 0.2817(5) 1.4706(4) 0.066(2) Uani 1 1 d .
H61 H 0.6003 0.2463 1.5001 0.079 Uiso 1 1 calc R
C62 C 0.7060(7) 0.3357(5) 1.4993(3) 0.0609(18) Uani 1 1 d .
C63 C 0.7921(7) 0.3856(5) 1.4544(4) 0.0604(18) Uani 1 1 d .
H63 H 0.8264 0.4206 1.4743 0.072 Uiso 1 1 calc R
C64 C 0.8235(6) 0.3822(5) 1.3840(3) 0.0521(15) Uani 1 1 d .
H64 H 0.8807 0.4158 1.3541 0.063 Uiso 1 1 calc R
C65 C 0.6734(9) 0.3362(6) 1.5767(4) 0.076(2) Uani 1 1 d .
N5 N 0.6492(10) 0.3355(6) 1.6363(4) 0.106(3) Uani 1 1 d .
O9 O 0.4272(6) 0.0605(4) 0.5727(4) 0.0870(19) Uani 1 1 d .
O10 O 0.3824(10) 0.4258(6) 0.4245(4) 0.081(4) Uani 0.50 1 d P
O11 O 0.1379(8) 0.5095(4) 0.4001(3) 0.082(4) Uani 0.50 1 d P

loop_
_atom_site_aniso_label
_atom_site_aniso_U_11
_atom_site_aniso_U_22
_atom_site_aniso_U_33
_atom_site_aniso_U_23
_atom_site_aniso_U_13
_atom_site_aniso_U_12
Pt1 0.01869(8) 0.02315(9) 0.02029(9) -0.00448(6) -0.00450(6) -0.00310(6)
Pd1 0.03184(18) 0.0491(2) 0.02428(17) -0.01049(16) -0.00688(14) -0.01297(16)
P1 0.0185(4) 0.0233(5) 0.0201(5) -0.0053(4) -0.0045(4) -0.0035(4)
C1 0.030(2) 0.039(3) 0.028(2) 0.000(2) -0.0097(18) -0.015(2)
C2 0.050(3) 0.052(3) 0.061(4) 0.021(3) -0.028(3) -0.024(3)
C3 0.081(5) 0.088(6) 0.081(6) 0.051(5) -0.048(5) -0.053(5)
C4 0.079(5) 0.120(7) 0.055(4) 0.028(5) -0.022(4) -0.076(6)
C5 0.048(4) 0.093(6) 0.052(4) 0.000(4) 0.004(3) -0.042(4)
C6 0.032(3) 0.056(4) 0.046(3) -0.005(3) -0.001(2) -0.016(2)
C7 0.0201(18) 0.029(2) 0.033(2) -0.0120(19) -0.0092(16) -0.0022(16)
C8 0.032(2) 0.052(3) 0.044(3) -0.027(3) -0.006(2) -0.008(2)
C9 0.034(3) 0.076(5) 0.094(5) -0.071(5) -0.010(3) -0.001(3)
C10 0.050(3) 0.038(3) 0.142(8) -0.045(4) -0.058(4) 0.012(3)
C11 0.060(4) 0.026(2) 0.097(5) -0.006(3) -0.054(4) -0.002(2)
C12 0.046(3) 0.028(2) 0.049(3) -0.005(2) -0.025(2) -0.008(2)
C13 0.0267(19) 0.026(2) 0.024(2) -0.0052(17) -0.0083(16) -0.0068(16)
C14 0.028(2) 0.025(2) 0.030(2) -0.0062(18) -0.0101(17) -0.0056(16)
O1 0.0310(15) 0.0227(14) 0.0313(16) -0.0073(13) -0.0111(13) -0.0072(12)
C15 0.039(2) 0.022(2) 0.033(2) -0.0072(19) -0.0109(19) -0.0073(18)
C16 0.036(2) 0.027(2) 0.031(2) -0.0065(19) -0.0072(19) -0.0131(18)
O2 0.0264(15) 0.0362(17) 0.0279(16) -0.0093(14) -0.0071(12) -0.0059(13)
C17 0.027(2) 0.053(3) 0.037(3) -0.012(2) -0.0103(19) -0.001(2)
C18 0.033(2) 0.052(3) 0.032(2) -0.013(2) -0.012(2) 0.010(2)
O3 0.0390(18) 0.048(2) 0.0247(16) -0.0098(16) -0.0067(14) 0.0052(16)
C19 0.033(2) 0.052(3) 0.024(2) -0.007(2) -0.0078(18) -0.004(2)
C20 0.036(2) 0.046(3) 0.027(2) -0.010(2) -0.0040(19) -0.009(2)
N1 0.034(2) 0.046(2) 0.0236(19) -0.0066(18) -0.0057(16) -0.0119(18)
C21 0.031(2) 0.039(3) 0.029(2) -0.009(2) -0.0092(18) -0.0066(19)
O4 0.046(2) 0.048(2) 0.039(2) -0.0069(18) -0.0126(17) -0.0200(18)
C22 0.032(2) 0.037(3) 0.028(2) -0.006(2) -0.0108(18) -0.0036(19)
C23 0.045(3) 0.047(3) 0.032(3) -0.012(2) -0.015(2) -0.007(2)
C24 0.050(3) 0.051(3) 0.028(2) -0.011(2) -0.013(2) -0.004(3)
C25 0.031(2) 0.059(3) 0.022(2) -0.002(2) -0.0036(18) -0.002(2)
C26 0.023(2) 0.048(3) 0.027(2) -0.006(2) -0.0049(17) -0.0041(19)
N2 0.0254(17) 0.043(2) 0.0230(18) -0.0056(17) -0.0072(14) -0.0056(16)
C27 0.031(2) 0.061(4) 0.037(3) -0.002(3) -0.011(2) -0.014(2)
O5 0.045(2) 0.087(3) 0.043(2) 0.007(2) -0.0081(19) -0.034(2)
N3 0.041(2) 0.061(3) 0.038(2) -0.006(2) -0.0130(19) -0.022(2)
C28 0.053(3) 0.048(3) 0.063(4) 0.004(3) -0.027(3) -0.019(3)
C29 0.040(3) 0.059(4) 0.050(3) -0.009(3) -0.018(3) -0.010(3)
O6 0.039(2) 0.055(2) 0.049(2) -0.011(2) -0.0176(17) -0.0128(18)
C30 0.036(3) 0.071(4) 0.047(3) -0.009(3) -0.014(2) -0.009(3)
C31 0.039(3) 0.075(4) 0.037(3) -0.005(3) -0.006(2) -0.030(3)
O7 0.042(2) 0.066(3) 0.035(2) -0.0056(19) -0.0060(16) -0.0280(19)
C32 0.057(3) 0.053(3) 0.030(3) 0.006(3) -0.010(2) -0.030(3)
C33 0.057(3) 0.034(3) 0.037(3) 0.008(2) -0.010(3) -0.005(2)
O8 0.0346(17) 0.0329(17) 0.0246(16) 0.0015(14) -0.0068(13) -0.0092(14)
C34 0.029(2) 0.030(2) 0.029(2) -0.0033(19) -0.0088(18) -0.0049(18)
C35 0.0199(18) 0.031(2) 0.026(2) -0.0022(18) -0.0032(16) -0.0035(16)
P2 0.0189(4) 0.0244(5) 0.0236(5) -0.0033(4) -0.0054(4) -0.0025(4)
C36 0.0251(19) 0.029(2) 0.022(2) -0.0016(18) -0.0033(16) -0.0009(17)
C37 0.025(2) 0.039(3) 0.044(3) 0.007(2) -0.011(2) -0.0044(19)
C38 0.032(2) 0.043(3) 0.046(3) 0.008(3) -0.013(2) 0.001(2)
C39 0.047(3) 0.034(3) 0.037(3) -0.001(2) -0.006(2) 0.013(2)
C40 0.070(4) 0.026(2) 0.060(4) -0.011(3) -0.027(3) 0.000(3)
C41 0.047(3) 0.031(2) 0.051(3) -0.010(2) -0.024(3) 0.000(2)
C42 0.0230(19) 0.031(2) 0.031(2) -0.0065(19) -0.0090(17) -0.0033(17)
C43 0.035(2) 0.044(3) 0.031(2) -0.003(2) -0.0104(19) -0.016(2)
C44 0.048(3) 0.063(4) 0.039(3) -0.009(3) -0.015(2) -0.023(3)
C45 0.047(3) 0.043(3) 0.055(4) -0.013(3) -0.022(3) -0.013(2)
C46 0.043(3) 0.034(3) 0.054(3) -0.008(3) -0.013(3) -0.015(2)
C47 0.035(2) 0.033(2) 0.034(3) -0.005(2) -0.008(2) -0.0066(19)
C48 0.0225(18) 0.033(2) 0.024(2) -0.0065(18) -0.0035(16) -0.0062(17)
C49 0.028(2) 0.038(3) 0.028(2) -0.010(2) -0.0018(17) -0.0113(19)
C50 0.032(2) 0.038(3) 0.026(2) -0.009(2) -0.0011(18) -0.0140(19)
C51 0.046(3) 0.102(5) 0.034(3) -0.023(3) 0.005(2) -0.048(3)
C52 0.053(3) 0.121(6) 0.031(3) -0.030(4) 0.011(2) -0.058(4)
C53 0.041(3) 0.056(3) 0.028(2) -0.012(2) -0.003(2) -0.025(2)
C54 0.032(2) 0.039(3) 0.033(2) -0.011(2) -0.0073(19) -0.011(2)
C55 0.028(2) 0.046(3) 0.028(2) -0.013(2) -0.0012(18) -0.011(2)
C56 0.040(3) 0.064(4) 0.030(3) -0.012(3) -0.002(2) -0.025(3)
N4 0.051(3) 0.070(3) 0.028(2) -0.016(2) -0.0027(19) -0.029(2)
C57 0.0094(15) 0.027(2) 0.027(2) 0.0118(18) -0.0008(14) -0.0029(14)
C58 0.033(3) 0.047(3) 0.053(4) -0.009(3) -0.015(2) -0.006(2)
C59 0.038(3) 0.058(4) 0.033(3) -0.009(3) -0.010(2) -0.002(2)
C60 0.058(4) 0.078(5) 0.039(3) -0.015(3) -0.002(3) -0.024(3)
C61 0.069(4) 0.079(5) 0.037(3) -0.013(3) -0.005(3) 0.005(4)
C62 0.063(4) 0.077(5) 0.033(3) -0.017(3) 0.001(3) -0.005(4)
C63 0.054(4) 0.073(5) 0.055(4) -0.015(4) -0.016(3) -0.007(3)
C64 0.047(3) 0.068(4) 0.044(3) -0.016(3) -0.018(3) -0.005(3)
C65 0.095(6) 0.081(6) 0.038(4) -0.012(4) 0.004(4) -0.015(5)
N5 0.155(8) 0.108(6) 0.049(4) -0.035(4) -0.004(5) -0.021(6)
O9 0.082(4) 0.103(5) 0.099(5) -0.050(4) -0.041(3) -0.010(3)
O10 0.085(7) 0.067(6) 0.020(3) 0.023(4) 0.010(4) 0.059(5)
O11 0.086(5) 0.063(3) 0.022(3) 0.024(3) 0.019(3) 0.061(3)

loop_
_atom_type_symbol
_atom_type_description
_atom_type_scat_dispersion_real
_atom_type_scat_dispersion_imag
_atom_type_scat_source
C C 0.0033 0.0016 'International Tables Vol C Tables 4.2.6.8 and 6.1.1.4'
H H 0.0000 0.0000 'International Tables Vol C Tables 4.2.6.8 and 6.1.1.4'
N N 0.0061 0.0033 'International Tables Vol C Tables 4.2.6.8 and 6.1.1.4'
P P 0.1023 0.0942 'International Tables Vol C Tables 4.2.6.8 and 6.1.1.4'
Pd Pd -0.9988 1.0072 'International Tables Vol C Tables 4.2.6.8 and 6.1.1.4'
Pt Pt -1.7033 8.3905 'International Tables Vol C Tables 4.2.6.8 and 6.1.1.4'
O O 0.0106 0.0060 'International Tables Vol C Tables 4.2.6.8 and 6.1.1.4'

loop_
_geom_angle_atom_site_label_1
_geom_angle_atom_site_label_2
_geom_angle_atom_site_label_3
_geom_angle
C48 Pt1 C57 175.40(17)
C48 Pt1 P1 90.57(13)
C57 Pt1 P1 86.21(10)
C48 Pt1 P2 91.21(13)
C57 Pt1 P2 92.16(11)
P1 Pt1 P2 177.07(4)
N2 Pd1 N4 178.8(2)
N2 Pd1 N3 81.67(19)
N4 Pd1 N3 97.2(2)
N2 Pd1 N1 80.75(17)
N4 Pd1 N1 100.40(18)
N3 Pd1 N1 162.25(17)
C7 P1 C1 106.6(2)
C7 P1 C13 102.36(19)
C1 P1 C13 101.7(2)
C7 P1 Pt1 107.94(14)
C1 P1 Pt1 117.81(16)
C13 P1 Pt1 118.79(15)
C2 C1 C6 119.5(5)
C2 C1 P1 120.4(4)
C6 C1 P1 119.8(4)
C1 C2 C3 118.9(6)
C1 C2 H2 120.6
C3 C2 H2 120.6
C4 C3 C2 121.4(8)
C4 C3 H3 119.3
C2 C3 H3 119.3
C5 C4 C3 119.1(7)
C5 C4 H4 120.5
C3 C4 H4 120.5
C6 C5 C4 120.2(7)
C6 C5 H5 119.9
C4 C5 H5 119.9
C5 C6 C1 120.9(6)
C5 C6 H6 119.6
C1 C6 H6 119.6
C12 C7 C8 120.3(5)
C12 C7 P1 118.5(4)
C8 C7 P1 121.0(4)
C7 C8 C9 117.7(6)
C7 C8 H8 121.1
C9 C8 H8 121.1
C10 C9 C8 120.6(6)
C10 C9 H9 119.7
C8 C9 H9 119.7
C11 C10 C9 120.1(5)
C11 C10 H10 120.0
C9 C10 H10 120.0
C10 C11 C12 121.5(7)
C10 C11 H11 119.3
C12 C11 H11 119.3
C11 C12 C7 119.7(6)
C11 C12 H12 120.1
C7 C12 H12 120.1
C14 C13 P1 113.7(3)
C14 C13 H13A 108.8
P1 C13 H13A 108.8
C14 C13 H13B 108.8
P1 C13 H13B 108.8
H13A C13 H13B 107.7
O1 C14 C13 106.8(3)
O1 C14 H14A 110.4
C13 C14 H14A 110.4
O1 C14 H14B 110.4
C13 C14 H14B 110.4
H14A C14 H14B 108.6
C15 O1 C14 111.4(3)
O1 C15 C16 109.9(4)
O1 C15 H15A 109.7
C16 C15 H15A 109.7
O1 C15 H15B 109.7
C16 C15 H15B 109.7
H15A C15 H15B 108.2
O2 C16 C15 110.6(4)
O2 C16 H16A 109.5
C15 C16 H16A 109.5
O2 C16 H16B 109.5
C15 C16 H16B 109.5
H16A C16 H16B 108.1
C16 O2 C17 109.7(4)
O2 C17 C18 109.2(4)
O2 C17 H17A 109.8
C18 C17 H17A 109.8
O2 C17 H17B 109.8
C18 C17 H17B 109.8
H17A C17 H17B 108.3
O3 C18 C17 108.5(4)
O3 C18 H18A 110.0
C17 C18 H18A 110.0
O3 C18 H18B 110.0
C17 C18 H18B 110.0
H18A C18 H18B 108.4
C19 O3 C18 111.4(4)
O3 C19 C20 107.9(4)
O3 C19 H19A 110.1
C20 C19 H19A 110.1
O3 C19 H19B 110.1
C20 C19 H19B 110.1
H19A C19 H19B 108.4
N1 C20 C19 110.3(4)
N1 C20 H20A 109.6
C19 C20 H20A 109.6
N1 C20 H20B 109.6
C19 C20 H20B 109.6
H20A C20 H20B 108.1
C21 N1 C20 120.0(4)
C21 N1 Pd1 114.4(3)
C20 N1 Pd1 125.2(3)
O4 C21 N1 126.7(5)
O4 C21 C22 120.2(4)
N1 C21 C22 113.0(4)
N2 C22 C23 119.5(5)
N2 C22 C21 113.0(4)
C23 C22 C21 127.5(5)
C22 C23 C24 118.4(5)
C22 C23 H23 120.8
C24 C23 H23 120.8
C25 C24 C23 121.0(5)
C25 C24 H24 119.5
C23 C24 H24 119.5
C24 C25 C26 118.8(5)
C24 C25 H25 120.6
C26 C25 H25 120.6
N2 C26 C25 118.4(5)
N2 C26 C27 113.5(4)
C25 C26 C27 128.0(5)
C22 N2 C26 124.0(4)
C22 N2 Pd1 118.7(3)
C26 N2 Pd1 117.3(3)
O5 C27 N3 127.3(6)
O5 C27 C26 119.6(5)
N3 C27 C26 113.1(5)
C27 N3 C28 119.8(5)
C27 N3 Pd1 114.3(4)
C28 N3 Pd1 124.9(4)
N3 C28 C29 110.5(5)
N3 C28 H28A 109.6
C29 C28 H28A 109.6
N3 C28 H28B 109.6
C29 C28 H28B 109.6
H28A C28 H28B 108.1
O6 C29 C28 106.5(5)
O6 C29 H29A 110.4
C28 C29 H29A 110.4
O6 C29 H29B 110.4
C28 C29 H29B 110.4
H29A C29 H29B 108.6
C29 O6 C30 111.3(5)
O6 C30 C31 110.2(5)
O6 C30 H30A 109.6
C31 C30 H30A 109.6
O6 C30 H30B 109.6
C31 C30 H30B 109.6
H30A C30 H30B 108.1
O7 C31 C30 112.1(5)
O7 C31 H31A 109.2
C30 C31 H31A 109.2
O7 C31 H31B 109.2
C30 C31 H31B 109.2
H31A C31 H31B 107.9
C31 O7 C32 109.2(4)
O7 C32 C33 113.5(5)
O7 C32 H32A 108.9
C33 C32 H32A 108.9
O7 C32 H32B 108.9
C33 C32 H32B 108.9
H32A C32 H32B 107.7
O8 C33 C32 109.8(5)
O8 C33 H33A 109.7
C32 C33 H33A 109.7
O8 C33 H33B 109.7
C32 C33 H33B 109.7
H33A C33 H33B 108.2
C33 O8 C34 111.1(4)
O8 C34 C35 106.0(4)
O8 C34 H34A 110.5
C35 C34 H34A 110.5
O8 C34 H34B 110.5
C35 C34 H34B 110.5
H34A C34 H34B 108.7
C34 C35 P2 120.2(3)
C34 C35 H35A 107.3
P2 C35 H35A 107.3
C34 C35 H35B 107.3
P2 C35 H35B 107.3
H35A C35 H35B 106.9
C42 P2 C36 104.6(2)
C42 P2 C35 107.0(2)
C36 P2 C35 100.1(2)
C42 P2 Pt1 117.45(15)
C36 P2 Pt1 109.01(15)
C35 P2 Pt1 116.70(14)
C41 C36 C37 119.9(4)
C41 C36 P2 117.9(4)
C37 C36 P2 122.2(4)
C38 C37 C36 119.2(5)
C38 C37 H37 120.4
C36 C37 H37 120.4
C39 C38 C37 120.7(5)
C39 C38 H38 119.6
C37 C38 H38 119.6
C40 C39 C38 120.0(5)
C40 C39 H39 120.0
C38 C39 H39 120.0
C39 C40 C41 120.1(6)
C39 C40 H40 119.9
C41 C40 H40 119.9
C36 C41 C40 120.0(5)
C36 C41 H41 120.0
C40 C41 H41 120.0
C47 C42 C43 118.6(4)
C47 C42 P2 122.7(4)
C43 C42 P2 118.7(4)
C44 C43 C42 120.5(5)
C44 C43 H43 119.8
C42 C43 H43 119.8
C43 C44 C45 119.3(5)
C43 C44 H44 120.4
C45 C44 H44 120.4
C46 C45 C44 120.2(5)
C46 C45 H45 119.9
C44 C45 H45 119.9
C45 C46 C47 121.0(6)
C45 C46 H46 119.5
C47 C46 H46 119.5
C42 C47 C46 120.4(5)
C42 C47 H47 119.8
C46 C47 H47 119.8
C49 C48 Pt1 177.1(4)
C48 C49 C50 177.7(5)
C51 C50 C55 118.9(5)
C51 C50 C49 120.9(5)
C55 C50 C49 120.2(4)
C52 C51 C50 120.3(5)
C52 C51 H51 119.8
C50 C51 H51 119.8
C51 C52 C53 118.8(5)
C51 C52 H52 120.6
C53 C52 H52 120.6
C54 C53 C52 121.6(5)
C54 C53 C56 119.1(5)
C52 C53 C56 119.3(5)
C53 C54 C55 119.1(5)
C53 C54 H54 120.4
C55 C54 H54 120.4
C54 C55 C50 120.9(5)
C54 C55 H55 119.5
C50 C55 H55 119.5
N4 C56 C53 178.5(8)
C56 N4 Pd1 178.1(6)
C58 C57 Pt1 166.5(5)
C57 C58 C59 176.6(7)
C60 C59 C64 117.4(6)
C60 C59 C58 120.2(6)
C64 C59 C58 122.4(6)
C59 C60 C61 123.8(7)
C59 C60 H60 118.1
C61 C60 H60 118.1
C60 C61 C62 115.4(8)
C60 C61 H61 122.3
C62 C61 H61 122.3
C63 C62 C61 121.5(6)
C63 C62 C65 119.5(8)
C61 C62 C65 118.9(7)
C64 C63 C62 118.5(7)
C64 C63 H63 120.8
C62 C63 H63 120.8
C63 C64 C59 123.4(7)
C63 C64 H64 118.3
C59 C64 H64 118.3
N5 C65 C62 179.1(11)

loop_
_geom_bond_atom_site_label_1
_geom_bond_atom_site_label_2
_geom_bond_distance
Pt1 C48 1.983(4)
Pt1 C57 2.120(5)
Pt1 P1 2.2932(10)
Pt1 P2 2.3092(10)
Pd1 N2 1.901(4)
Pd1 N4 2.004(4)
Pd1 N3 2.012(5)
Pd1 N1 2.023(4)
P1 C7 1.806(4)
P1 C1 1.806(5)
P1 C13 1.832(4)
C1 C2 1.377(8)
C1 C6 1.389(7)
C2 C3 1.387(10)
C2 H2 0.9500
C3 C4 1.379(12)
C3 H3 0.9500
C4 C5 1.374(12)
C4 H4 0.9500
C5 C6 1.367(9)
C5 H5 0.9500
C6 H6 0.9500
C7 C12 1.398(7)
C7 C8 1.400(7)
C8 C9 1.411(9)
C8 H8 0.9500
C9 C10 1.407(12)
C9 H9 0.9500
C10 C11 1.332(11)
C10 H10 0.9500
C11 C12 1.390(7)
C11 H11 0.9500
C12 H12 0.9500
C13 C14 1.517(6)
C13 H13A 0.9900
C13 H13B 0.9900
C14 O1 1.425(5)
C14 H14A 0.9900
C14 H14B 0.9900
O1 C15 1.421(5)
C15 C16 1.493(6)
C15 H15A 0.9900
C15 H15B 0.9900
C16 O2 1.409(6)
C16 H16A 0.9900
C16 H16B 0.9900
O2 C17 1.427(6)
C17 C18 1.523(7)
C17 H17A 0.9900
C17 H17B 0.9900
C18 O3 1.419(6)
C18 H18A 0.9900
C18 H18B 0.9900
O3 C19 1.418(6)
C19 C20 1.515(7)
C19 H19A 0.9900
C19 H19B 0.9900
C20 N1 1.465(6)
C20 H20A 0.9900
C20 H20B 0.9900
N1 C21 1.333(6)
C21 O4 1.253(6)
C21 C22 1.501(7)
C22 N2 1.330(7)
C22 C23 1.382(7)
C23 C24 1.392(8)
C23 H23 0.9500
C24 C25 1.377(9)
C24 H24 0.9500
C25 C26 1.395(7)
C25 H25 0.9500
C26 N2 1.349(7)
C26 C27 1.495(8)
C27 O5 1.238(7)
C27 N3 1.337(7)
N3 C28 1.470(8)
C28 C29 1.523(8)
C28 H28A 0.9900
C28 H28B 0.9900
C29 O6 1.422(7)
C29 H29A 0.9900
C29 H29B 0.9900
O6 C30 1.427(7)
C30 C31 1.514(9)
C30 H30A 0.9900
C30 H30B 0.9900
C31 O7 1.425(7)
C31 H31A 0.9900
C31 H31B 0.9900
O7 C32 1.436(7)
C32 C33 1.537(8)
C32 H32A 0.9900
C32 H32B 0.9900
C33 O8 1.423(6)
C33 H33A 0.9900
C33 H33B 0.9900
O8 C34 1.424(6)
C34 C35 1.525(6)
C34 H34A 0.9900
C34 H34B 0.9900
C35 P2 1.831(5)
C35 H35A 0.9900
C35 H35B 0.9900
P2 C42 1.816(5)
P2 C36 1.820(4)
C36 C41 1.380(7)
C36 C37 1.400(6)
C37 C38 1.393(7)
C37 H37 0.9500
C38 C39 1.377(9)
C38 H38 0.9500
C39 C40 1.376(9)
C39 H39 0.9500
C40 C41 1.398(7)
C40 H40 0.9500
C41 H41 0.9500
C42 C47 1.383(7)
C42 C43 1.398(7)
C43 C44 1.390(7)
C43 H43 0.9500
C44 C45 1.398(9)
C44 H44 0.9500
C45 C46 1.349(9)
C45 H45 0.9500
C46 C47 1.388(7)
C46 H46 0.9500
C47 H47 0.9500
C48 C49 1.199(6)
C49 C50 1.432(6)
C50 C51 1.392(7)
C50 C55 1.397(7)
C51 C52 1.390(8)
C51 H51 0.9500
C52 C53 1.390(7)
C52 H52 0.9500
C53 C54 1.366(7)
C53 C56 1.426(7)
C54 C55 1.382(7)
C54 H54 0.9500
C55 H55 0.9500
C56 N4 1.116(7)
C57 C58 1.084(8)
C58 C59 1.448(8)
C59 C60 1.389(9)
C59 C64 1.392(9)
C60 C61 1.391(9)
C60 H60 0.9500
C61 C62 1.427(12)
C61 H61 0.9500
C62 C63 1.424(11)
C62 C65 1.453(9)
C63 C64 1.331(9)
C63 H63 0.9500
C64 H64 0.9500
C65 N5 1.119(10)
